data_4070441
loop_
_publ_author_name
'Elowe, Paul R.'
'West, Nathan M.'
'Labinger, Jay A.'
'Bercaw, John E.'

_publ_section_title
;
 Transformations of Group 7 Carbonyl Complexes: Possible Intermediates in
 a Homogeneous Syngas Conversion Scheme
;
_journal_issue 21
_journal_name_full Organometallics
_journal_page_first 6218
_journal_paper_doi 10.1021/om900804j
_journal_volume 28
_journal_year 2009
_chemical_formula_moiety 'C58 H31 B F15 Mn O4 P2, 0.368(C H2 Cl2), C H2 Cl2'
_chemical_formula_sum 'C59.36 H33.73 B Cl2.73 F15 Mn O4 P2'
_chemical_formula_weight 1320.44
_chemical_name_systematic
;

 ?

;
_space_group_IT_number 14
_symmetry_cell_setting monoclinic
_symmetry_space_group_name_Hall '-P 2ybc'
_symmetry_space_group_name_H-M 'P 1 21/c 1'
_atom_sites_solution_hydrogens geom
_atom_sites_solution_primary direct
_atom_sites_solution_secondary difmap
_audit_creation_method SHELXL-97
_cell_angle_alpha 90.00
_cell_angle_beta 101.670(4)
_cell_angle_gamma 90.00
_cell_formula_units_Z 4
_cell_length_a 12.5140(10)
_cell_length_b 29.9230(10)
_cell_length_c 14.9910(10)
_cell_measurement_reflns_used 9253
_cell_measurement_temperature 100(2)
_cell_measurement_theta_max 29.67
_cell_measurement_theta_min 2.37
_cell_volume 5497.4(6)
_computing_cell_refinement 'Bruker SAINT-Plus v7.34A'
_computing_data_collection 'Bruker APEX2 v2.1-0'
_computing_data_reduction 'Bruker SAINT-Plus v7.34A'
_computing_molecular_graphics 'Bruker XP v5.1'
_computing_publication_material 'Bruker XCIF 2008'
_computing_structure_refinement 'SHELXL-97 (Sheldrick, 2008)'
_computing_structure_solution 'SHELXS-97 (Sheldrick, 2008)'
_diffrn_ambient_temperature 100(2)
_diffrn_measured_fraction_theta_full 0.974
_diffrn_measured_fraction_theta_max 0.974
_diffrn_measurement_device_type 'Bruker KAPPA APEX II'
_diffrn_measurement_method '\w scans; 20 settings'
_diffrn_radiation_monochromator graphite
_diffrn_radiation_source 'fine-focus sealed tube'
_diffrn_radiation_type MoK\a
_diffrn_radiation_wavelength 0.71073
_diffrn_reflns_av_R_equivalents 0.0536
_diffrn_reflns_av_sigmaI/netI 0.0434
_diffrn_reflns_limit_h_max 16
_diffrn_reflns_limit_h_min -17
_diffrn_reflns_limit_k_max 41
_diffrn_reflns_limit_k_min -41
_diffrn_reflns_limit_l_max 20
_diffrn_reflns_limit_l_min -19
_diffrn_reflns_number 103862
_diffrn_reflns_theta_full 29.68
_diffrn_reflns_theta_max 29.68
_diffrn_reflns_theta_min 1.66
_exptl_absorpt_coefficient_mu 0.531
_exptl_absorpt_correction_T_max 0.9293
_exptl_absorpt_correction_T_min 0.8526
_exptl_absorpt_correction_type none
_exptl_crystal_colour Yellow
_exptl_crystal_density_diffrn 1.595
_exptl_crystal_density_meas 0
_exptl_crystal_density_method 'not measured'
_exptl_crystal_description Block
_exptl_crystal_F_000 2653
_exptl_crystal_size_max 0.31
_exptl_crystal_size_mid 0.24
_exptl_crystal_size_min 0.14
_refine_diff_density_max 1.962
_refine_diff_density_min -1.484
_refine_diff_density_rms 0.087
_refine_ls_extinction_method none
_refine_ls_goodness_of_fit_ref 2.805
_refine_ls_hydrogen_treatment Riding
_refine_ls_matrix_type 'Full matrix'
_refine_ls_number_parameters 795
_refine_ls_number_reflns 15189
_refine_ls_number_restraints 8
_refine_ls_restrained_S_all 2.821
_refine_ls_R_factor_all 0.0766
_refine_ls_R_factor_gt 0.0525
_refine_ls_shift/su_max 0.001
_refine_ls_shift/su_mean 0.000
_refine_ls_structure_factor_coef Fsqd
_refine_ls_weighting_details w=1/s^2^(Fo^2^)
_refine_ls_weighting_scheme sigma
_refine_ls_wR_factor_gt 0.0843
_refine_ls_wR_factor_ref 0.0855
_reflns_number_gt 11251
_reflns_number_total 15189
_reflns_threshold_expression >2sigma(I)
_cod_data_source_file om900804j_si_002.cif
_cod_data_source_block 5a
_cod_depositor_comments
;
The following automatic conversions were performed:

'_symmetry_cell_setting' value 'Monoclinic' changed to 'monoclinic'
according to /home/saulius/struct/CIF-dictionaries/cif_core.dic
dictionary named 'cif_core.dic' version 2.4.2 from
2011-04-26.

'_refine_ls_weighting_scheme' value 'Sigma' changed to
'sigma' according to
/home/saulius/struct/CIF-dictionaries/cif_core.dic dictionary named
'cif_core.dic' version 2.4.2 from 2011-04-26.

Automatic conversion script
Id: cif_fix_values 1715 2011-07-08 13:25:40Z adriana 

The following automatic conversions were performed:

'_atom_sites_solution_primary' value 'Direct methods' was changed to
'direct'.

'_atom_sites_solution_secondary' value 'Difference Fourier map' was
changed to 'difmap'.

'_atom_sites_solution_hydrogens' value 'Geometric positions' was
changed to 'geom'.

Automatic conversion script
Id: cif_fix_values 6452 2018-10-05 10:23:21Z andrius 
;
_cod_original_sg_symbol_H-M P2(1)/c
_cod_database_code 4070441

loop_
_symmetry_equiv_pos_as_xyz
'x, y, z'
'-x, y+1/2, -z+1/2'
'-x, -y, -z'
'x, -y-1/2, z-1/2'

loop_
_atom_site_label
_atom_site_type_symbol
_atom_site_fract_x
_atom_site_fract_y
_atom_site_fract_z
_atom_site_U_iso_or_equiv
_atom_site_adp_type
_atom_site_occupancy
_atom_site_symmetry_multiplicity
_atom_site_calc_flag
_atom_site_refinement_flags
_atom_site_disorder_assembly
_atom_site_disorder_group
Mn1 Mn 0.28361(2) 0.695756(11) 0.23135(2) 0.01225(8) Uani 1 1 d . . .
P1 P 0.47116(4) 0.693601(19) 0.27535(4) 0.01282(13) Uani 1 1 d . . .
P2 P 0.09853(4) 0.707148(19) 0.18036(4) 0.01324(14) Uani 1 1 d . . .
O1 O 0.27526(12) 0.75969(5) 0.38209(11) 0.0227(4) Uani 1 1 d . . .
O2 O 0.32586(12) 0.75750(5) 0.08604(12) 0.0215(4) Uani 1 1 d . . .
O3 O 0.27884(12) 0.61841(5) 0.10524(12) 0.0241(4) Uani 1 1 d . . .
O4 O 0.19996(11) 0.61356(5) 0.30128(10) 0.0137(3) Uani 1 1 d . . .
F42 F 0.39393(9) 0.57430(4) 0.28835(9) 0.0191(3) Uani 1 1 d . . .
F43 F 0.46869(10) 0.51809(4) 0.17756(10) 0.0272(3) Uani 1 1 d . . .
F44 F 0.36105(10) 0.43963(5) 0.12660(10) 0.0315(4) Uani 1 1 d . . .
F45 F 0.17810(10) 0.42018(4) 0.19062(11) 0.0354(4) Uani 1 1 d . . .
F46 F 0.09834(10) 0.47668(4) 0.29448(10) 0.0271(4) Uani 1 1 d . . .
F48 F 0.34119(9) 0.49557(4) 0.44873(9) 0.0190(3) Uani 1 1 d . . .
F49 F 0.45867(9) 0.49728(4) 0.61499(9) 0.0208(3) Uani 1 1 d . . .
F50 F 0.46030(10) 0.57083(4) 0.72256(9) 0.0264(3) Uani 1 1 d . . .
F51 F 0.33633(10) 0.64297(4) 0.65751(9) 0.0258(3) Uani 1 1 d . . .
F52 F 0.21319(9) 0.64186(4) 0.49028(9) 0.0209(3) Uani 1 1 d . . .
F54 F 0.02547(9) 0.56372(4) 0.19823(9) 0.0215(3) Uani 1 1 d . . .
F55 F -0.18623(10) 0.55089(4) 0.18838(10) 0.0292(4) Uani 1 1 d . . .
F56 F -0.26542(10) 0.53804(4) 0.34319(11) 0.0332(4) Uani 1 1 d . . .
F57 F -0.12642(10) 0.54206(4) 0.50806(10) 0.0295(4) Uani 1 1 d . . .
F58 F 0.08335(10) 0.55724(4) 0.52040(9) 0.0231(3) Uani 1 1 d . . .
B1 B 0.19623(19) 0.56830(8) 0.35652(19) 0.0143(6) Uani 1 1 d . . .
C1 C 0.27933(16) 0.73561(7) 0.32375(17) 0.0145(5) Uani 1 1 d . . .
C2 C 0.30840(17) 0.73525(7) 0.14369(17) 0.0160(5) Uani 1 1 d . . .
C3 C 0.28043(16) 0.64898(8) 0.15115(16) 0.0154(5) Uani 1 1 d . . .
C4 C 0.26839(16) 0.64562(7) 0.31549(16) 0.0134(5) Uani 1 1 d . . .
H4 H 0.3178 0.6456 0.3727 0.016 Uiso 1 1 calc R . .
C5 C 0.53707(16) 0.67095(7) 0.18652(16) 0.0135(5) Uani 1 1 d . . .
C6 C 0.57882(17) 0.70014(8) 0.12982(16) 0.0188(5) Uani 1 1 d . . .
H6 H 0.5771 0.7314 0.1400 0.023 Uiso 1 1 calc R . .
C7 C 0.62301(18) 0.68381(8) 0.05838(17) 0.0246(6) Uani 1 1 d . . .
H7 H 0.6508 0.7040 0.0198 0.030 Uiso 1 1 calc R . .
C8 C 0.62687(18) 0.63857(8) 0.04310(17) 0.0234(6) Uani 1 1 d . . .
H8 H 0.6590 0.6275 -0.0048 0.028 Uiso 1 1 calc R . .
C9 C 0.58384(17) 0.60919(8) 0.09780(17) 0.0212(6) Uani 1 1 d . . .
H9 H 0.5858 0.5779 0.0872 0.025 Uiso 1 1 calc R . .
C10 C 0.53767(16) 0.62542(7) 0.16823(16) 0.0167(5) Uani 1 1 d . . .
H10 H 0.5061 0.6052 0.2043 0.020 Uiso 1 1 calc R . .
C11 C 0.52752(16) 0.66525(7) 0.38353(15) 0.0130(5) Uani 1 1 d . . .
C12 C 0.58955(16) 0.62642(7) 0.39340(16) 0.0155(5) Uani 1 1 d . . .
H12 H 0.6056 0.6119 0.3413 0.019 Uiso 1 1 calc R . .
C13 C 0.62820(17) 0.60870(8) 0.47996(17) 0.0199(6) Uani 1 1 d . . .
H13 H 0.6705 0.5821 0.4863 0.024 Uiso 1 1 calc R . .
C14 C 0.60588(17) 0.62925(8) 0.55616(17) 0.0205(6) Uani 1 1 d . . .
H14 H 0.6327 0.6170 0.6149 0.025 Uiso 1 1 calc R . .
C15 C 0.54362(17) 0.66818(8) 0.54673(17) 0.0202(6) Uani 1 1 d . . .
H15 H 0.5276 0.6825 0.5990 0.024 Uiso 1 1 calc R . .
C16 C 0.50530(17) 0.68580(7) 0.46123(16) 0.0171(5) Uani 1 1 d . . .
H16 H 0.4630 0.7124 0.4552 0.021 Uiso 1 1 calc R . .
C17 C 0.54484(17) 0.74685(7) 0.29899(15) 0.0139(5) Uani 1 1 d . . .
C18 C 0.65813(17) 0.74430(8) 0.32790(17) 0.0200(6) Uani 1 1 d . . .
H18 H 0.6921 0.7159 0.3387 0.024 Uiso 1 1 calc R . .
C19 C 0.72118(18) 0.78230(8) 0.34095(17) 0.0233(6) Uani 1 1 d . . .
H19 H 0.7982 0.7799 0.3590 0.028 Uiso 1 1 calc R . .
C20 C 0.67266(18) 0.82389(8) 0.32785(16) 0.0220(6) Uani 1 1 d . . .
H20 H 0.7162 0.8501 0.3369 0.026 Uiso 1 1 calc R . .
C21 C 0.56057(18) 0.82719(7) 0.30157(16) 0.0196(6) Uani 1 1 d . . .
H21 H 0.5268 0.8557 0.2937 0.024 Uiso 1 1 calc R . .
C22 C 0.49713(18) 0.78870(7) 0.28667(15) 0.0167(5) Uani 1 1 d . . .
H22 H 0.4202 0.7912 0.2678 0.020 Uiso 1 1 calc R . .
C23 C 0.05115(16) 0.68537(7) 0.06585(16) 0.0142(5) Uani 1 1 d . . .
C24 C 0.05076(16) 0.71242(8) -0.00941(17) 0.0180(5) Uani 1 1 d . . .
H24 H 0.0689 0.7432 -0.0009 0.022 Uiso 1 1 calc R . .
C25 C 0.02430(17) 0.69511(8) -0.09645(17) 0.0231(6) Uani 1 1 d . . .
H25 H 0.0250 0.7139 -0.1474 0.028 Uiso 1 1 calc R . .
C26 C -0.00300(18) 0.65084(9) -0.10964(18) 0.0273(6) Uani 1 1 d . . .
H26 H -0.0220 0.6391 -0.1696 0.033 Uiso 1 1 calc R . .
C27 C -0.0028(2) 0.62342(9) -0.03535(19) 0.0344(7) Uani 1 1 d . . .
H27 H -0.0225 0.5928 -0.0444 0.041 Uiso 1 1 calc R . .
C28 C 0.02606(18) 0.64033(8) 0.05181(17) 0.0252(6) Uani 1 1 d . . .
H28 H 0.0288 0.6211 0.1026 0.030 Uiso 1 1 calc R . .
C29 C 0.04795(17) 0.76503(7) 0.16627(15) 0.0147(5) Uani 1 1 d . . .
C30 C 0.11622(18) 0.80229(7) 0.17859(16) 0.0198(5) Uani 1 1 d . . .
H30 H 0.1928 0.7983 0.1968 0.024 Uiso 1 1 calc R . .
C31 C 0.07361(19) 0.84526(8) 0.16455(17) 0.0245(6) Uani 1 1 d . . .
H31 H 0.1214 0.8703 0.1726 0.029 Uiso 1 1 calc R . .
C32 C -0.0376(2) 0.85180(8) 0.13908(17) 0.0257(6) Uani 1 1 d . . .
H32 H -0.0667 0.8811 0.1295 0.031 Uiso 1 1 calc R . .
C33 C -0.10624(19) 0.81515(8) 0.12760(17) 0.0265(6) Uani 1 1 d . . .
H33 H -0.1829 0.8194 0.1105 0.032 Uiso 1 1 calc R . .
C34 C -0.06432(18) 0.77250(8) 0.14079(17) 0.0217(6) Uani 1 1 d . . .
H34 H -0.1127 0.7477 0.1324 0.026 Uiso 1 1 calc R . .
C35 C 0.00695(16) 0.68456(7) 0.24984(16) 0.0133(5) Uani 1 1 d . . .
C36 C 0.03879(17) 0.68748(7) 0.34378(16) 0.0146(5) Uani 1 1 d . . .
H36 H 0.1094 0.6986 0.3695 0.018 Uiso 1 1 calc R . .
C37 C -0.02972(17) 0.67456(7) 0.40099(17) 0.0176(5) Uani 1 1 d . . .
H37 H -0.0062 0.6767 0.4652 0.021 Uiso 1 1 calc R . .
C38 C -0.13285(17) 0.65844(7) 0.36368(17) 0.0184(6) Uani 1 1 d . . .
H38 H -0.1807 0.6496 0.4022 0.022 Uiso 1 1 calc R . .
C39 C -0.16585(18) 0.65531(7) 0.27024(18) 0.0199(6) Uani 1 1 d . . .
H39 H -0.2367 0.6443 0.2449 0.024 Uiso 1 1 calc R . .
C40 C -0.09748(17) 0.66793(7) 0.21320(17) 0.0185(6) Uani 1 1 d . . .
H40 H -0.1211 0.6653 0.1491 0.022 Uiso 1 1 calc R . .
C41 C 0.23763(16) 0.53075(7) 0.29180(15) 0.0129(5) Uani 1 1 d . . .
C42 C 0.33291(17) 0.53726(7) 0.26011(16) 0.0144(5) Uani 1 1 d . . .
C43 C 0.37519(18) 0.50843(8) 0.20527(16) 0.0180(5) Uani 1 1 d . . .
C44 C 0.32208(18) 0.46875(8) 0.18067(17) 0.0203(6) Uani 1 1 d . . .
C45 C 0.22960(18) 0.45960(7) 0.21272(18) 0.0220(6) Uani 1 1 d . . .
C46 C 0.18937(17) 0.48981(7) 0.26559(17) 0.0177(6) Uani 1 1 d . . .
C47 C 0.27468(16) 0.56998(7) 0.45753(16) 0.0133(5) Uani 1 1 d . . .
C48 C 0.33858(17) 0.53405(7) 0.49530(16) 0.0145(5) Uani 1 1 d . . .
C49 C 0.39994(16) 0.53363(7) 0.58293(17) 0.0156(5) Uani 1 1 d . . .
C50 C 0.40033(17) 0.57009(8) 0.63738(17) 0.0188(6) Uani 1 1 d . . .
C51 C 0.33740(17) 0.60692(7) 0.60372(17) 0.0174(5) Uani 1 1 d . . .
C52 C 0.27709(16) 0.60565(7) 0.51688(16) 0.0153(5) Uani 1 1 d . . .
C53 C 0.06711(16) 0.56230(7) 0.35934(16) 0.0142(5) Uani 1 1 d . . .
C54 C -0.00873(17) 0.55963(7) 0.27795(17) 0.0179(5) Uani 1 1 d . . .
C55 C -0.11876(17) 0.55165(7) 0.27003(18) 0.0198(6) Uani 1 1 d . . .
C56 C -0.15769(17) 0.54507(7) 0.34777(19) 0.0229(6) Uani 1 1 d . . .
C57 C -0.08770(18) 0.54755(7) 0.43138(18) 0.0206(6) Uani 1 1 d . . .
C58 C 0.02187(17) 0.55593(7) 0.43518(17) 0.0176(5) Uani 1 1 d . . .
C70 C 0.3108(3) 0.92211(5) 0.3962(2) 0.149(2) Uani 1 1 d D . .
H70A H 0.3838 0.9346 0.3950 0.179 Uiso 0.6997(19) 1 calc PR A 1
H70B H 0.2898 0.9315 0.4536 0.179 Uiso 0.6997(19) 1 calc PR A 1
H70C H 0.2780 0.9001 0.4320 0.179 Uiso 0.3003(19) 1 calc PR A 2
H70D H 0.3747 0.9085 0.3770 0.179 Uiso 0.3003(19) 1 calc PR A 2
Cl1 Cl 0.21392(11) 0.94193(4) 0.30134(8) 0.1134(4) Uani 1 1 d D A .
Cl2 Cl 0.31418(10) 0.86307(4) 0.38978(9) 0.0643(5) Uani 0.6997(19) 1 d PD A 1
Cl3 Cl 0.3467(3) 0.97212(9) 0.4584(2) 0.1030(16) Uani 0.3003(19) 1 d PD A 2
C72 C 0.0452(3) 0.5024(3) 0.9469(3) 0.043(2) Uani 0.3687(14) 1 d PD B -3
H72A H 0.0680 0.4720 0.9330 0.052 Uiso 0.3687(14) 1 calc PR B -3
H72B H 0.0312 0.5199 0.8897 0.052 Uiso 0.3687(14) 1 calc PR B -3
Cl5 Cl 0.15038(15) 0.52809(7) 1.02721(14) 0.0449(7) Uani 0.3687(14) 1 d PD B -3
Cl6 Cl -0.07527(18) 0.49947(7) 0.99130(16) 0.0450(7) Uani 0.3687(14) 1 d PD B -3

loop_
_atom_site_aniso_label
_atom_site_aniso_U_11
_atom_site_aniso_U_22
_atom_site_aniso_U_33
_atom_site_aniso_U_23
_atom_site_aniso_U_13
_atom_site_aniso_U_12
Mn1 0.01107(17) 0.01343(17) 0.0120(2) 0.00070(15) 0.00178(14) -0.00007(13)
P1 0.0117(3) 0.0133(3) 0.0135(3) -0.0002(3) 0.0024(2) 0.0001(2)
P2 0.0120(3) 0.0147(3) 0.0126(4) 0.0020(3) 0.0014(3) 0.0005(2)
O1 0.0231(9) 0.0240(10) 0.0212(11) -0.0075(8) 0.0054(8) 0.0002(7)
O2 0.0246(9) 0.0221(9) 0.0186(11) 0.0054(8) 0.0060(8) -0.0029(7)
O3 0.0226(9) 0.0245(10) 0.0241(11) -0.0072(8) 0.0017(8) 0.0011(7)
O4 0.0132(8) 0.0123(8) 0.0161(10) 0.0012(7) 0.0044(7) -0.0007(6)
F42 0.0171(7) 0.0151(7) 0.0269(9) -0.0031(6) 0.0084(6) -0.0030(5)
F43 0.0287(8) 0.0258(8) 0.0325(10) -0.0010(7) 0.0190(7) 0.0028(6)
F44 0.0348(8) 0.0293(8) 0.0296(10) -0.0143(7) 0.0047(7) 0.0083(6)
F45 0.0249(8) 0.0196(8) 0.0577(12) -0.0163(7) -0.0012(7) -0.0033(6)
F46 0.0188(7) 0.0175(7) 0.0467(11) -0.0020(7) 0.0103(7) -0.0056(6)
F48 0.0232(7) 0.0146(7) 0.0189(8) 0.0013(6) 0.0033(6) 0.0042(5)
F49 0.0177(7) 0.0180(7) 0.0243(9) 0.0049(6) -0.0011(6) 0.0048(5)
F50 0.0283(8) 0.0268(8) 0.0180(9) -0.0006(6) -0.0098(6) 0.0042(6)
F51 0.0313(8) 0.0208(8) 0.0217(9) -0.0060(6) -0.0033(6) 0.0047(6)
F52 0.0231(7) 0.0174(7) 0.0209(9) -0.0001(6) 0.0014(6) 0.0079(5)
F54 0.0168(7) 0.0279(8) 0.0194(9) 0.0060(6) 0.0026(6) -0.0017(6)
F55 0.0160(7) 0.0358(9) 0.0320(10) 0.0015(7) -0.0039(7) -0.0025(6)
F56 0.0151(7) 0.0318(9) 0.0542(11) 0.0019(8) 0.0106(7) -0.0042(6)
F57 0.0261(8) 0.0319(9) 0.0362(10) 0.0041(7) 0.0202(7) -0.0006(6)
F58 0.0220(7) 0.0296(8) 0.0185(9) 0.0021(6) 0.0065(6) -0.0012(6)
B1 0.0149(14) 0.0111(13) 0.0167(16) 0.0035(11) 0.0031(12) -0.0002(10)
C1 0.0086(11) 0.0150(12) 0.0194(15) 0.0039(11) 0.0013(10) 0.0001(9)
C2 0.0108(12) 0.0161(12) 0.0199(15) -0.0029(11) 0.0003(10) 0.0001(9)
C3 0.0107(12) 0.0192(13) 0.0164(15) 0.0036(11) 0.0027(10) -0.0009(9)
C4 0.0104(11) 0.0145(12) 0.0162(14) -0.0026(10) 0.0045(10) 0.0028(9)
C5 0.0075(11) 0.0188(12) 0.0135(14) -0.0009(10) 0.0002(10) 0.0009(9)
C6 0.0202(13) 0.0186(13) 0.0175(15) -0.0012(11) 0.0037(11) 0.0012(10)
C7 0.0287(15) 0.0276(15) 0.0198(16) 0.0052(12) 0.0105(12) 0.0004(11)
C8 0.0247(14) 0.0302(15) 0.0175(15) -0.0046(12) 0.0091(11) 0.0039(11)
C9 0.0211(13) 0.0208(13) 0.0217(16) -0.0068(11) 0.0043(11) 0.0008(10)
C10 0.0126(12) 0.0202(13) 0.0166(14) -0.0005(10) 0.0012(10) -0.0011(9)
C11 0.0084(11) 0.0170(12) 0.0135(14) 0.0000(10) 0.0019(10) -0.0041(9)
C12 0.0134(12) 0.0170(12) 0.0171(14) -0.0004(10) 0.0052(10) -0.0008(9)
C13 0.0160(12) 0.0182(13) 0.0251(16) 0.0053(11) 0.0029(11) 0.0010(9)
C14 0.0173(13) 0.0255(14) 0.0170(15) 0.0063(11) -0.0004(11) -0.0054(10)
C15 0.0177(13) 0.0283(14) 0.0148(15) -0.0031(11) 0.0035(11) -0.0024(10)
C16 0.0136(12) 0.0204(13) 0.0166(15) -0.0013(10) 0.0012(10) 0.0028(9)
C17 0.0153(12) 0.0157(12) 0.0119(14) -0.0006(10) 0.0056(10) -0.0024(9)
C18 0.0173(13) 0.0185(13) 0.0246(16) -0.0020(11) 0.0055(11) -0.0012(10)
C19 0.0170(13) 0.0259(14) 0.0282(17) -0.0044(12) 0.0074(11) -0.0071(10)
C20 0.0274(14) 0.0214(13) 0.0182(15) -0.0017(11) 0.0065(11) -0.0123(11)
C21 0.0297(14) 0.0127(12) 0.0164(15) 0.0003(10) 0.0048(11) -0.0016(10)
C22 0.0189(13) 0.0206(13) 0.0115(14) -0.0004(10) 0.0053(10) -0.0005(10)
C23 0.0065(11) 0.0209(13) 0.0148(14) 0.0028(10) 0.0008(9) 0.0000(9)
C24 0.0149(12) 0.0198(12) 0.0195(15) 0.0041(11) 0.0039(10) -0.0004(9)
C25 0.0199(13) 0.0358(15) 0.0142(15) 0.0076(12) 0.0046(11) -0.0034(11)
C26 0.0272(14) 0.0406(17) 0.0131(15) -0.0035(13) 0.0013(11) -0.0120(12)
C27 0.0448(17) 0.0323(16) 0.0240(18) -0.0046(13) 0.0019(14) -0.0194(13)
C28 0.0343(15) 0.0265(14) 0.0134(15) 0.0035(11) 0.0012(12) -0.0073(11)
C29 0.0191(12) 0.0167(12) 0.0094(13) 0.0030(10) 0.0053(10) 0.0041(9)
C30 0.0222(13) 0.0198(13) 0.0188(15) 0.0007(11) 0.0079(11) 0.0032(10)
C31 0.0361(16) 0.0164(13) 0.0236(16) 0.0011(11) 0.0121(12) 0.0008(11)
C32 0.0396(16) 0.0207(14) 0.0200(16) 0.0034(11) 0.0135(12) 0.0132(11)
C33 0.0205(14) 0.0326(16) 0.0277(17) 0.0063(12) 0.0081(12) 0.0125(11)
C34 0.0197(13) 0.0231(14) 0.0227(16) 0.0045(11) 0.0054(11) 0.0033(10)
C35 0.0103(11) 0.0140(12) 0.0163(14) 0.0034(10) 0.0042(10) 0.0022(8)
C36 0.0120(11) 0.0146(12) 0.0170(14) 0.0010(10) 0.0022(10) 0.0009(9)
C37 0.0218(13) 0.0163(12) 0.0158(14) 0.0019(10) 0.0068(11) 0.0048(10)
C38 0.0161(13) 0.0167(12) 0.0250(16) 0.0039(11) 0.0108(11) 0.0020(9)
C39 0.0117(12) 0.0195(13) 0.0275(17) 0.0043(11) 0.0018(11) -0.0006(9)
C40 0.0143(12) 0.0222(13) 0.0178(15) 0.0044(11) 0.0005(11) 0.0023(10)
C41 0.0107(11) 0.0129(11) 0.0140(14) 0.0033(10) -0.0001(10) 0.0013(8)
C42 0.0157(12) 0.0091(11) 0.0166(14) 0.0001(10) -0.0008(10) -0.0014(9)
C43 0.0165(13) 0.0210(13) 0.0174(15) 0.0014(11) 0.0054(11) 0.0031(10)
C44 0.0253(14) 0.0163(12) 0.0178(15) -0.0067(11) 0.0008(11) 0.0086(10)
C45 0.0163(13) 0.0129(12) 0.0321(17) -0.0061(11) -0.0064(11) -0.0016(9)
C46 0.0107(12) 0.0169(12) 0.0247(15) 0.0018(11) 0.0013(11) 0.0005(9)
C47 0.0101(11) 0.0145(12) 0.0162(14) 0.0027(10) 0.0050(10) -0.0002(9)
C48 0.0150(12) 0.0115(11) 0.0191(14) -0.0003(10) 0.0085(10) -0.0011(9)
C49 0.0098(12) 0.0148(12) 0.0229(15) 0.0063(10) 0.0051(10) 0.0016(9)
C50 0.0148(12) 0.0207(13) 0.0188(15) 0.0030(11) -0.0018(11) -0.0012(10)
C51 0.0187(13) 0.0143(12) 0.0189(15) -0.0031(10) 0.0029(11) 0.0001(9)
C52 0.0132(12) 0.0124(12) 0.0200(15) 0.0056(10) 0.0030(10) 0.0048(9)
C53 0.0143(12) 0.0099(11) 0.0193(15) 0.0024(10) 0.0057(10) 0.0015(9)
C54 0.0183(13) 0.0151(12) 0.0230(16) 0.0053(11) 0.0102(11) 0.0014(9)
C55 0.0142(13) 0.0171(12) 0.0264(17) 0.0034(11) 0.0000(12) -0.0002(9)
C56 0.0105(13) 0.0171(13) 0.0428(19) -0.0006(12) 0.0095(12) -0.0021(9)
C57 0.0219(14) 0.0156(12) 0.0283(17) 0.0049(11) 0.0148(12) 0.0011(10)
C58 0.0173(13) 0.0131(12) 0.0224(16) 0.0013(10) 0.0039(11) 0.0010(9)
C70 0.288(7) 0.120(4) 0.038(3) 0.010(3) 0.030(4) -0.068(5)
Cl1 0.2066(13) 0.0558(7) 0.0816(9) 0.0015(6) 0.0381(9) 0.0141(8)
Cl2 0.0804(10) 0.0622(9) 0.0544(10) -0.0132(7) 0.0233(7) 0.0110(7)
Cl3 0.119(3) 0.110(3) 0.076(3) 0.020(2) 0.012(2) -0.025(2)
C72 0.043(6) 0.041(5) 0.038(6) -0.012(5) -0.010(5) -0.004(4)
Cl5 0.0421(12) 0.0547(14) 0.0327(14) -0.0013(10) -0.0051(10) 0.0019(10)
Cl6 0.0468(14) 0.0342(12) 0.0497(17) 0.0103(12) -0.0008(12) -0.0062(10)

loop_
_atom_type_symbol
_atom_type_description
_atom_type_scat_dispersion_real
_atom_type_scat_dispersion_imag
_atom_type_scat_source
C C 0.0033 0.0016 'International Tables Vol C Tables 4.2.6.8 and 6.1.1.4'
H H 0.0000 0.0000 'International Tables Vol C Tables 4.2.6.8 and 6.1.1.4'
B B 0.0013 0.0007 'International Tables Vol C Tables 4.2.6.8 and 6.1.1.4'
O O 0.0106 0.0060 'International Tables Vol C Tables 4.2.6.8 and 6.1.1.4'
F F 0.0171 0.0103 'International Tables Vol C Tables 4.2.6.8 and 6.1.1.4'
P P 0.1023 0.0942 'International Tables Vol C Tables 4.2.6.8 and 6.1.1.4'
Mn Mn 0.3368 0.7283 'International Tables Vol C Tables 4.2.6.8 and 6.1.1.4'
Cl Cl 0.1484 0.1585 'International Tables Vol C Tables 4.2.6.8 and 6.1.1.4'

loop_
_geom_angle_atom_site_label_1
_geom_angle_atom_site_label_2
_geom_angle_atom_site_label_3
_geom_angle
_geom_angle_publ_flag
C1 Mn1 C3 170.54(10) yes
C1 Mn1 C2 99.01(10) yes
C3 Mn1 C2 90.37(10) yes
C1 Mn1 C4 89.44(10) yes
C3 Mn1 C4 81.31(10) yes
C2 Mn1 C4 170.65(9) yes
C1 Mn1 P1 89.18(7) yes
C3 Mn1 P1 92.97(7) yes
C2 Mn1 P1 85.03(7) yes
C4 Mn1 P1 91.14(6) yes
C1 Mn1 P2 88.49(6) yes
C3 Mn1 P2 90.48(7) yes
C2 Mn1 P2 88.37(7) yes
C4 Mn1 P2 95.89(6) yes
P1 Mn1 P2 172.57(3) yes
C5 P1 C11 108.75(10) ?
C5 P1 C17 100.29(10) ?
C11 P1 C17 98.15(10) ?
C5 P1 Mn1 112.59(7) ?
C11 P1 Mn1 116.84(7) ?
C17 P1 Mn1 118.18(7) ?
C23 P2 C35 106.44(10) ?
C23 P2 C29 100.95(10) ?
C35 P2 C29 99.94(10) ?
C23 P2 Mn1 111.86(7) ?
C35 P2 Mn1 117.31(7) ?
C29 P2 Mn1 118.33(7) ?
C4 O4 B1 129.96(17) ?
O4 B1 C47 112.41(17) ?
O4 B1 C41 103.28(18) ?
C47 B1 C41 111.63(17) ?
O4 B1 C53 103.87(16) ?
C47 B1 C53 113.1(2) ?
C41 B1 C53 111.91(18) ?
O1 C1 Mn1 178.4(2) ?
O2 C2 Mn1 175.5(2) ?
O3 C3 Mn1 176.3(2) ?
O4 C4 Mn1 127.40(16) ?
C10 C5 C6 118.5(2) ?
C10 C5 P1 121.81(18) ?
C6 C5 P1 119.43(17) ?
C7 C6 C5 120.4(2) ?
C8 C7 C6 120.5(2) ?
C7 C8 C9 119.7(2) ?
C8 C9 C10 120.0(2) ?
C9 C10 C5 120.8(2) ?
C12 C11 C16 118.8(2) ?
C12 C11 P1 125.89(18) ?
C16 C11 P1 115.31(16) ?
C11 C12 C13 119.9(2) ?
C14 C13 C12 120.8(2) ?
C13 C14 C15 119.6(2) ?
C16 C15 C14 119.8(2) ?
C15 C16 C11 121.2(2) ?
C22 C17 C18 118.3(2) ?
C22 C17 P1 124.92(16) ?
C18 C17 P1 116.72(16) ?
C19 C18 C17 121.0(2) ?
C18 C19 C20 120.1(2) ?
C19 C20 C21 119.8(2) ?
C20 C21 C22 120.0(2) ?
C17 C22 C21 120.7(2) ?
C24 C23 C28 118.6(2) ?
C24 C23 P2 120.32(17) ?
C28 C23 P2 120.70(18) ?
C25 C24 C23 120.7(2) ?
C26 C25 C24 120.2(2) ?
C25 C26 C27 119.8(2) ?
C28 C27 C26 120.2(2) ?
C27 C28 C23 120.5(2) ?
C30 C29 C34 117.6(2) ?
C30 C29 P2 123.36(17) ?
C34 C29 P2 119.01(17) ?
C31 C30 C29 120.9(2) ?
C32 C31 C30 120.4(2) ?
C33 C32 C31 119.2(2) ?
C34 C33 C32 120.5(2) ?
C33 C34 C29 121.3(2) ?
C36 C35 C40 118.3(2) ?
C36 C35 P2 118.10(16) ?
C40 C35 P2 123.39(18) ?
C37 C36 C35 121.6(2) ?
C36 C37 C38 119.4(2) ?
C39 C38 C37 119.7(2) ?
C40 C39 C38 121.0(2) ?
C39 C40 C35 120.0(2) ?
C42 C41 C46 112.5(2) ?
C42 C41 B1 120.34(19) ?
C46 C41 B1 127.1(2) ?
F42 C42 C43 115.99(19) ?
F42 C42 C41 118.4(2) ?
C43 C42 C41 125.6(2) ?
F43 C43 C42 120.9(2) ?
F43 C43 C44 120.3(2) ?
C42 C43 C44 118.7(2) ?
F44 C44 C45 121.1(2) ?
F44 C44 C43 120.4(2) ?
C45 C44 C43 118.4(2) ?
F45 C45 C46 120.4(2) ?
F45 C45 C44 118.9(2) ?
C46 C45 C44 120.6(2) ?
F46 C46 C45 115.22(19) ?
F46 C46 C41 120.8(2) ?
C45 C46 C41 124.0(2) ?
C52 C47 C48 113.5(2) ?
C52 C47 B1 123.42(19) ?
C48 C47 B1 122.9(2) ?
F48 C48 C49 114.65(18) ?
F48 C48 C47 121.4(2) ?
C49 C48 C47 123.9(2) ?
F49 C49 C50 119.9(2) ?
F49 C49 C48 120.4(2) ?
C50 C49 C48 119.8(2) ?
F50 C50 C49 121.1(2) ?
F50 C50 C51 119.9(2) ?
C49 C50 C51 119.0(2) ?
F51 C51 C52 121.43(19) ?
F51 C51 C50 119.4(2) ?
C52 C51 C50 119.2(2) ?
F52 C52 C51 115.9(2) ?
F52 C52 C47 119.41(19) ?
C51 C52 C47 124.7(2) ?
C58 C53 C54 113.2(2) ?
C58 C53 B1 127.4(2) ?
C54 C53 B1 119.2(2) ?
F54 C54 C55 115.3(2) ?
F54 C54 C53 119.25(19) ?
C55 C54 C53 125.4(2) ?
F55 C55 C56 120.7(2) ?
F55 C55 C54 121.0(2) ?
C56 C55 C54 118.3(2) ?
F56 C56 C55 120.2(2) ?
F56 C56 C57 119.9(2) ?
C55 C56 C57 119.8(2) ?
F57 C57 C56 119.9(2) ?
F57 C57 C58 120.8(2) ?
C56 C57 C58 119.3(2) ?
F58 C58 C53 121.59(19) ?
F58 C58 C57 114.5(2) ?
C53 C58 C57 124.0(2) ?
Cl2 C70 Cl3 149.87(17) ?
Cl2 C70 Cl1 108.07(11) ?
Cl3 C70 Cl1 101.47(14) ?
Cl5 C72 Cl6 109.80(19) ?

loop_
_geom_bond_atom_site_label_1
_geom_bond_atom_site_label_2
_geom_bond_distance
_geom_bond_publ_flag
Mn1 C1 1.837(3) yes
Mn1 C3 1.840(2) yes
Mn1 C2 1.840(3) yes
Mn1 C4 1.994(2) yes
Mn1 P1 2.3068(6) yes
Mn1 P2 2.3127(6) yes
P1 C5 1.832(2) ?
P1 C11 1.840(2) ?
P1 C17 1.839(2) ?
P2 C23 1.820(2) ?
P2 C35 1.827(2) ?
P2 C29 1.841(2) ?
O1 C1 1.142(3) ?
O2 C2 1.147(3) ?
O3 C3 1.142(3) ?
O4 C4 1.275(2) ?
O4 B1 1.593(3) ?
F42 C42 1.364(2) ?
F43 C43 1.350(2) ?
F44 C44 1.347(2) ?
F45 C45 1.353(2) ?
F46 C46 1.356(2) ?
F48 C48 1.350(2) ?
F49 C49 1.346(2) ?
F50 C50 1.344(2) ?
F51 C51 1.349(2) ?
F52 C52 1.358(2) ?
F54 C54 1.354(3) ?
F55 C55 1.339(3) ?
F56 C56 1.352(2) ?
F57 C57 1.345(3) ?
F58 C58 1.352(3) ?
B1 C47 1.630(3) ?
B1 C41 1.636(3) ?
B1 C53 1.635(3) ?
C5 C10 1.390(3) ?
C5 C6 1.392(3) ?
C6 C7 1.390(3) ?
C7 C8 1.375(3) ?
C8 C9 1.383(3) ?
C9 C10 1.390(3) ?
C11 C12 1.389(3) ?
C11 C16 1.394(3) ?
C12 C13 1.395(3) ?
C13 C14 1.375(3) ?
C14 C15 1.393(3) ?
C15 C16 1.379(3) ?
C17 C22 1.383(3) ?
C17 C18 1.398(3) ?
C18 C19 1.375(3) ?
C19 C20 1.381(3) ?
C20 C21 1.382(3) ?
C21 C22 1.391(3) ?
C23 C24 1.388(3) ?
C23 C28 1.390(3) ?
C24 C25 1.380(3) ?
C25 C26 1.372(3) ?
C26 C27 1.383(3) ?
C27 C28 1.379(3) ?
C29 C30 1.394(3) ?
C29 C34 1.397(3) ?
C30 C31 1.392(3) ?
C31 C32 1.381(3) ?
C32 C33 1.382(3) ?
C33 C34 1.379(3) ?
C35 C36 1.387(3) ?
C35 C40 1.402(3) ?
C36 C37 1.385(3) ?
C37 C38 1.385(3) ?
C38 C39 1.381(3) ?
C39 C40 1.379(3) ?
C41 C42 1.384(3) ?
C41 C46 1.387(3) ?
C42 C43 1.370(3) ?
C43 C44 1.374(3) ?
C44 C45 1.367(3) ?
C45 C46 1.364(3) ?
C47 C52 1.386(3) ?
C47 C48 1.390(3) ?
C48 C49 1.381(3) ?
C49 C50 1.362(3) ?
C50 C51 1.389(3) ?
C51 C52 1.367(3) ?
C53 C58 1.382(3) ?
C53 C54 1.388(3) ?
C54 C55 1.379(3) ?
C55 C56 1.365(3) ?
C56 C57 1.378(3) ?
C57 C58 1.384(3) ?
C70 Cl2 1.7703(10) ?
C70 Cl3 1.7724(10) ?
C70 Cl1 1.7735(10) ?
C72 Cl5 1.7692(10) ?
C72 Cl6 1.7695(10) ?
